data_7702273
loop_
_publ_author_name
'Kellert, Martin'
'Hoppenz, Paul'
'L\"onnecke, Peter'
'Worm, Dennis J.'
'Riedl, Bernd'
'Koebberling, Johannes'
'Beck-Sickinger, Annette G'
'Hey-Hawkins, Evamarie'

_publ_section_title
;
 Tuning a modular system - synthesis and characterisation of a boron-rich
 s-triazine-based carboxylic acid and amine bearing a galactopyranosyl
 moiety.
;
_journal_issue 1
_journal_name_full 'Dalton transactions (Cambridge, England : 2003)'
_journal_page_first 57
_journal_page_last 69
_journal_paper_doi 10.1039/c9dt04031e
_journal_volume 49
_journal_year 2020
_chemical_formula_moiety 'C7 H24 B20 N4 S2, C2 H3 N'
_chemical_formula_sum 'C9 H27 B20 N5 S2'
_chemical_formula_weight 485.67
_space_group_crystal_system monoclinic
_space_group_IT_number 15
_space_group_name_Hall '-C 2yc'
_space_group_name_H-M_alt 'C 1 2/c 1'
_atom_sites_solution_hydrogens difmap
_atom_sites_solution_primary dual
_atom_sites_solution_secondary difmap
_audit_creation_method SHELXL-2018/3
_audit_update_record
;
2019-10-08 deposited with the CCDC.	2019-11-26 downloaded from the CCDC.
;
_cell_angle_alpha 90
_cell_angle_beta 104.795(2)
_cell_angle_gamma 90
_cell_formula_units_Z 8
_cell_length_a 32.2382(6)
_cell_length_b 12.5464(2)
_cell_length_c 13.0872(2)
_cell_measurement_reflns_used 16483
_cell_measurement_temperature 130(2)
_cell_measurement_theta_max 29.9320
_cell_measurement_theta_min 2.4660
_cell_volume 5117.92(16)
_computing_cell_refinement 'CrysAlisPro 1.171.38.43 (Rigaku OD, 2015)'
_computing_data_collection 'CrysAlisPro 1.171.38.43 (Rigaku OD, 2015)'
_computing_data_reduction 'CrysAlisPro 1.171.38.43 (Rigaku OD, 2015)'
_computing_molecular_graphics
;
 ORTEP3 for Windows
 L. J. Farrugia, J. Appl. Crystallogr. 1997, 30, 565.
 or
 DIAMOND Version 3.2k
 K. Brandenburg, Crystal Impact GbR, Bonn, Germany
;
_computing_publication_material
;
 WINGX
 L.J. Farrugia,
 J. Appl. Cryst., 2012, 45, 849-854.
;
_computing_structure_refinement 'SHELXL-2018/3 (Sheldrick, 2018)'
_computing_structure_solution SHELXT-2014-5
_diffrn_ambient_temperature 130(2)
_diffrn_detector_area_resol_mean 16.3560
_diffrn_measured_fraction_theta_full 1.000
_diffrn_measured_fraction_theta_max 0.946
_diffrn_measurement_device_type 'Xcalibur, Sapphire3, Gemini'
_diffrn_measurement_method '\w scans'
_diffrn_radiation_type MoK\a
_diffrn_radiation_wavelength 0.71073
_diffrn_reflns_av_R_equivalents 0.0652
_diffrn_reflns_av_unetI/netI 0.0413
_diffrn_reflns_Laue_measured_fraction_full 1.000
_diffrn_reflns_Laue_measured_fraction_max 0.946
_diffrn_reflns_limit_h_max 45
_diffrn_reflns_limit_h_min -45
_diffrn_reflns_limit_k_max 17
_diffrn_reflns_limit_k_min -17
_diffrn_reflns_limit_l_max 18
_diffrn_reflns_limit_l_min -18
_diffrn_reflns_number 72445
_diffrn_reflns_point_group_measured_fraction_full 1.000
_diffrn_reflns_point_group_measured_fraction_max 0.946
_diffrn_reflns_theta_full 28.285
_diffrn_reflns_theta_max 30.751
_diffrn_reflns_theta_min 1.750
_diffrn_source 'fine-focus sealed X-ray tube'
_exptl_absorpt_coefficient_mu 0.221
_exptl_absorpt_correction_T_max 1.00000
_exptl_absorpt_correction_T_min 0.76523
_exptl_absorpt_correction_type multi-scan
_exptl_absorpt_process_details
;
CrysAlisPro 1.171.38.43 (Rigaku Oxford Diffraction, 2015)
Empirical absorption correction using spherical harmonics,
 implemented in SCALE3 ABSPACK scaling algorithm.
;
_exptl_crystal_colour 'clear pale yellow'
_exptl_crystal_density_diffrn 1.261
_exptl_crystal_description prism
_exptl_crystal_F_000 1984
_exptl_crystal_size_max 0.40
_exptl_crystal_size_mid 0.35
_exptl_crystal_size_min 0.30
_refine_diff_density_max 0.436
_refine_diff_density_min -0.247
_refine_diff_density_rms 0.063
_refine_ls_extinction_method none
_refine_ls_goodness_of_fit_ref 1.017
_refine_ls_hydrogen_treatment refall
_refine_ls_matrix_type full
_refine_ls_number_parameters 433
_refine_ls_number_reflns 7553
_refine_ls_number_restraints 6
_refine_ls_restrained_S_all 1.017
_refine_ls_R_factor_all 0.0787
_refine_ls_R_factor_gt 0.0507
_refine_ls_shift/su_max 0.001
_refine_ls_shift/su_mean 0.000
_refine_ls_structure_factor_coef Fsqd
_refine_ls_weighting_details 'w=1/[\s^2^(Fo^2^)+(0.0722P)^2^+3.0167P] where P=(Fo^2^+2Fc^2^)/3'
_refine_ls_weighting_scheme calc
_refine_ls_wR_factor_gt 0.1222
_refine_ls_wR_factor_ref 0.1362
_reflns_Friedel_coverage 0.000
_reflns_number_gt 5419
_reflns_number_total 7553
_reflns_threshold_expression 'I > 2\s(I)'
_cod_data_source_file c9dt04031e2.cif
_cod_data_source_block SP3_x2702fin
_cod_depositor_comments 'Adding full bibliography for 7702266--7702273.cif.'
_cod_original_cell_volume 5117.92(15)
_cod_original_sg_symbol_H-M 'C 2/c'
_cod_database_code 7702273
_shelx_shelxl_version_number 2018/3
_shelx_space_group_comment
;
The symmetry employed for this shelxl refinement is uniquely defined
by the following loop, which should always be used as a source of
symmetry information in preference to the above space-group names.
They are only intended as comments.
;

loop_
_space_group_symop_operation_xyz
'x, y, z'
'-x, y, -z+1/2'
'x+1/2, y+1/2, z'
'-x+1/2, y+1/2, -z+1/2'
'-x, -y, -z'
'x, -y, z-1/2'
'-x+1/2, -y+1/2, -z'
'x+1/2, -y+1/2, z-1/2'

loop_
_atom_site_label
_atom_site_type_symbol
_atom_site_fract_x
_atom_site_fract_y
_atom_site_fract_z
_atom_site_U_iso_or_equiv
_atom_site_adp_type
_atom_site_occupancy
_atom_site_site_symmetry_order
_atom_site_calc_flag
_atom_site_refinement_flags_posn
S1 S 0.33144(2) 0.79851(3) 0.50540(3) 0.02748(11) Uani 1 1 d .
S2 S 0.44937(2) 0.79834(3) 0.29135(3) 0.02690(11) Uani 1 1 d .
N1 N 0.40344(4) 0.91507(11) 0.56101(11) 0.0234(3) Uani 1 1 d .
N2 N 0.39082(4) 0.80632(10) 0.40622(10) 0.0229(3) Uani 1 1 d .
N3 N 0.45358(4) 0.91446(11) 0.45425(11) 0.0244(3) Uani 1 1 d .
N4 N 0.46387(5) 1.01975(13) 0.60138(13) 0.0334(4) Uani 1 1 d .
N5 N 0.47788(8) 0.31456(19) 0.0973(2) 0.0726(7) Uani 1 1 d .
C1 C 0.24913(6) 0.89206(15) 0.70814(14) 0.0307(4) Uani 1 1 d .
C2 C 0.31074(6) 1.03225(13) 0.75271(13) 0.0271(3) Uani 1 1 d .
C3 C 0.38070(5) 0.84660(12) 0.49248(12) 0.0217(3) Uani 1 1 d .
C4 C 0.42795(5) 0.84251(12) 0.39379(12) 0.0217(3) Uani 1 1 d .
C5 C 0.43968(5) 0.94871(13) 0.53724(13) 0.0240(3) Uani 1 1 d .
C6 C 0.34498(9) 0.6338(2) 0.0509(2) 0.0692(9) Uani 1 1 d .
C7 C 0.41416(6) 0.51819(14) 0.08786(15) 0.0333(4) Uani 1 1 d .
C8 C 0.54455(8) 0.1948(2) 0.1574(2) 0.0535(6) Uani 1 1 d D
C9 C 0.50727(8) 0.26284(19) 0.12365(19) 0.0477(5) Uani 1 1 d .
B1 B 0.27580(6) 0.97086(16) 0.80922(15) 0.0274(4) Uani 1 1 d .
B2 B 0.26033(7) 1.01756(17) 0.67685(16) 0.0318(4) Uani 1 1 d .
B3 B 0.28816(7) 0.83572(15) 0.80585(15) 0.0292(4) Uani 1 1 d .
B4 B 0.32951(6) 0.92932(15) 0.83615(15) 0.0274(4) Uani 1 1 d .
B5 B 0.26308(6) 0.91030(15) 0.59227(15) 0.0255(4) Uani 1 1 d .
B6 B 0.28060(6) 0.79649(15) 0.67285(15) 0.0255(4) Uani 1 1 d .
B7 B 0.33280(7) 0.82091(15) 0.75285(16) 0.0288(4) Uani 1 1 d .
B8 B 0.34806(6) 0.95071(17) 0.72128(16) 0.0303(4) Uani 1 1 d .
B9 B 0.30474(7) 1.00545(15) 0.62196(16) 0.0292(4) Uani 1 1 d .
B10 B 0.31748(6) 0.86765(14) 0.61855(15) 0.0230(3) Uani 1 1 d .
B11 B 0.36092(8) 0.50622(19) 0.0475(2) 0.0416(5) Uani 1 1 d .
B12 B 0.38825(10) 0.61131(19) 0.00325(19) 0.0474(6) Uani 1 1 d .
B13 B 0.34349(9) 0.5540(3) 0.1547(3) 0.0615(9) Uani 1 1 d .
B14 B 0.38896(10) 0.47616(19) 0.1777(2) 0.0471(6) Uani 1 1 d .
B15 B 0.38560(10) 0.72402(19) 0.08105(19) 0.0494(7) Uani 1 1 d .
B16 B 0.35738(7) 0.6888(2) 0.1749(2) 0.0498(7) Uani 1 1 d .
B17 B 0.38693(9) 0.58888(18) 0.2586(2) 0.0431(6) Uani 1 1 d .
B18 B 0.43276(8) 0.56274(17) 0.21467(19) 0.0373(5) Uani 1 1 d .
B19 B 0.43240(8) 0.64631(19) 0.10592(19) 0.0394(5) Uani 1 1 d .
B20 B 0.41356(6) 0.69488(14) 0.21323(14) 0.0225(3) Uani 1 1 d .
H1N4 H 0.4550(8) 1.0449(19) 0.654(2) 0.050(7) Uiso 1 1 d .
H2N4 H 0.4859(8) 1.0439(18) 0.5844(18) 0.042(6) Uiso 1 1 d .
H1X H 0.2613(7) 1.0072(17) 0.8634(17) 0.040(6) Uiso 1 1 d .
H2X H 0.2362(7) 1.0765(17) 0.6573(17) 0.041(6) Uiso 1 1 d .
H3X H 0.2795(7) 0.7835(18) 0.8605(19) 0.050(7) Uiso 1 1 d .
H4X H 0.3498(6) 0.9449(15) 0.9117(15) 0.026(5) Uiso 1 1 d .
H5X H 0.2393(6) 0.9013(14) 0.5183(15) 0.028(5) Uiso 1 1 d .
H6X H 0.2666(6) 0.7163(15) 0.6459(15) 0.029(5) Uiso 1 1 d .
H7X H 0.3553(6) 0.7587(17) 0.7787(16) 0.037(5) Uiso 1 1 d .
H8X H 0.3799(6) 0.9822(16) 0.7334(16) 0.033(5) Uiso 1 1 d .
H9X H 0.3111(7) 1.0649(18) 0.5712(18) 0.046(6) Uiso 1 1 d .
H11X H 0.3443(8) 0.450(2) -0.0066(19) 0.056(7) Uiso 1 1 d .
H12X H 0.3875(8) 0.608(2) -0.078(2) 0.067(8) Uiso 1 1 d .
H13X H 0.3180(11) 0.528(3) 0.168(3) 0.100(11) Uiso 1 1 d .
H14X H 0.3917(8) 0.396(2) 0.203(2) 0.067(8) Uiso 1 1 d .
H15X H 0.3835(9) 0.804(2) 0.049(2) 0.073(9) Uiso 1 1 d .
H16X H 0.3343(8) 0.744(2) 0.197(2) 0.061(7) Uiso 1 1 d .
H17X H 0.3833(8) 0.584(2) 0.341(2) 0.060(7) Uiso 1 1 d .
H18X H 0.4625(8) 0.535(2) 0.259(2) 0.064(8) Uiso 1 1 d .
H19X H 0.4614(8) 0.665(2) 0.0881(19) 0.062(7) Uiso 1 1 d .
H1 H 0.2196(8) 0.8729(19) 0.7032(18) 0.050(7) Uiso 1 1 d .
H2 H 0.3206(6) 1.0998(16) 0.7790(16) 0.032(5) Uiso 1 1 d .
H6 H 0.3144(9) 0.648(2) 0.000(2) 0.079(9) Uiso 1 1 d .
H7 H 0.4313(7) 0.4630(19) 0.0618(18) 0.049(6) Uiso 1 1 d .
H8A H 0.5570(10) 0.201(2) 0.2308(17) 0.102(12) Uiso 1 1 d D
H8B H 0.5382(14) 0.121(2) 0.148(3) 0.162(18) Uiso 1 1 d D
H8C H 0.5661(9) 0.209(3) 0.124(2) 0.105(13) Uiso 1 1 d D

loop_
_atom_site_aniso_label
_atom_site_aniso_U_11
_atom_site_aniso_U_22
_atom_site_aniso_U_33
_atom_site_aniso_U_23
_atom_site_aniso_U_13
_atom_site_aniso_U_12
S1 0.0241(2) 0.0322(2) 0.0299(2) -0.01232(17) 0.01382(16) -0.00885(16)
S2 0.0277(2) 0.0312(2) 0.0258(2) -0.00767(16) 0.01413(16) -0.00810(16)
N1 0.0217(6) 0.0255(6) 0.0246(7) -0.0039(5) 0.0088(5) -0.0029(5)
N2 0.0221(6) 0.0249(6) 0.0231(7) -0.0027(5) 0.0083(5) -0.0028(5)
N3 0.0247(6) 0.0258(7) 0.0244(7) -0.0038(5) 0.0096(5) -0.0037(5)
N4 0.0304(8) 0.0388(8) 0.0359(9) -0.0172(7) 0.0174(7) -0.0129(7)
N5 0.0684(15) 0.0636(14) 0.0769(17) -0.0223(12) 0.0024(13) 0.0226(12)
C1 0.0283(8) 0.0376(9) 0.0283(9) -0.0066(7) 0.0113(7) -0.0015(7)
C2 0.0389(9) 0.0213(7) 0.0238(8) -0.0029(6) 0.0130(7) -0.0040(7)
C3 0.0204(7) 0.0221(7) 0.0236(8) -0.0002(6) 0.0073(6) 0.0000(6)
C4 0.0222(7) 0.0237(7) 0.0201(7) -0.0006(6) 0.0069(6) 0.0003(6)
C5 0.0230(7) 0.0244(7) 0.0259(8) -0.0018(6) 0.0085(6) -0.0013(6)
C6 0.0536(14) 0.0603(15) 0.0717(18) -0.0383(14) -0.0243(13) 0.0203(12)
C7 0.0358(9) 0.0281(8) 0.0385(10) -0.0082(7) 0.0141(8) 0.0015(7)
C8 0.0383(12) 0.0569(15) 0.0640(17) -0.0007(12) 0.0105(11) 0.0032(10)
C9 0.0484(12) 0.0423(11) 0.0511(13) -0.0108(10) 0.0104(10) 0.0001(10)
B1 0.0308(9) 0.0290(9) 0.0250(9) -0.0033(7) 0.0119(8) 0.0000(7)
B2 0.0394(11) 0.0291(9) 0.0263(10) -0.0006(8) 0.0071(8) 0.0116(8)
B3 0.0424(11) 0.0234(8) 0.0231(9) 0.0010(7) 0.0108(8) -0.0020(8)
B4 0.0311(9) 0.0276(9) 0.0231(9) -0.0026(7) 0.0061(7) 0.0014(7)
B5 0.0257(9) 0.0290(9) 0.0225(9) -0.0023(7) 0.0072(7) 0.0032(7)
B6 0.0300(9) 0.0234(8) 0.0259(9) -0.0025(7) 0.0120(7) -0.0031(7)
B7 0.0316(10) 0.0262(9) 0.0276(9) -0.0023(7) 0.0056(8) 0.0063(7)
B8 0.0276(9) 0.0364(10) 0.0295(10) -0.0107(8) 0.0121(8) -0.0079(8)
B9 0.0453(12) 0.0218(8) 0.0232(9) -0.0018(7) 0.0139(8) -0.0043(8)
B10 0.0243(8) 0.0228(8) 0.0242(9) -0.0040(7) 0.0101(7) -0.0026(7)
B11 0.0349(11) 0.0379(12) 0.0530(14) -0.0213(10) 0.0129(10) -0.0071(9)
B12 0.0807(19) 0.0314(11) 0.0264(11) -0.0044(9) 0.0071(12) -0.0081(11)
B13 0.0420(14) 0.0701(19) 0.084(2) -0.0479(17) 0.0373(15) -0.0273(13)
B14 0.0761(18) 0.0260(10) 0.0467(14) -0.0041(9) 0.0297(13) -0.0127(11)
B15 0.0831(19) 0.0260(10) 0.0276(11) -0.0014(9) -0.0070(12) 0.0055(11)
B16 0.0244(10) 0.0522(14) 0.0673(17) -0.0342(13) 0.0016(11) 0.0059(10)
B17 0.0637(15) 0.0333(11) 0.0424(13) -0.0097(9) 0.0322(12) -0.0204(11)
B18 0.0419(12) 0.0297(10) 0.0371(12) -0.0025(9) 0.0044(10) 0.0098(9)
B19 0.0498(13) 0.0394(11) 0.0373(12) -0.0154(9) 0.0262(10) -0.0182(10)
B20 0.0249(8) 0.0222(8) 0.0214(8) -0.0010(6) 0.0079(7) -0.0003(7)

loop_
_atom_type_symbol
_atom_type_description
_atom_type_scat_dispersion_real
_atom_type_scat_dispersion_imag
_atom_type_scat_source
S S 0.1246 0.1234 'International Tables Vol C Tables 4.2.6.8 and 6.1.1.4'
N N 0.0061 0.0033 'International Tables Vol C Tables 4.2.6.8 and 6.1.1.4'
C C 0.0033 0.0016 'International Tables Vol C Tables 4.2.6.8 and 6.1.1.4'
B B 0.0013 0.0007 'International Tables Vol C Tables 4.2.6.8 and 6.1.1.4'
H H 0.0000 0.0000 'International Tables Vol C Tables 4.2.6.8 and 6.1.1.4'

loop_
_geom_angle_atom_site_label_1
_geom_angle_atom_site_label_2
_geom_angle_atom_site_label_3
_geom_angle
C3 S1 B10 108.98(8)
C4 S2 B20 109.36(8)
C3 N1 C5 114.18(13)
C4 N2 C3 113.08(13)
C4 N3 C5 114.20(13)
C5 N4 H1N4 119.0(16)
C5 N4 H2N4 117.8(15)
H1N4 N4 H2N4 123(2)
B2 C1 B1 63.20(12)
B2 C1 B3 113.98(14)
B1 C1 B3 61.74(11)
B2 C1 B5 62.45(11)
B1 C1 B5 114.75(14)
B3 C1 B5 114.33(14)
B2 C1 B6 114.21(13)
B1 C1 B6 113.66(14)
B3 C1 B6 62.33(11)
B5 C1 B6 62.85(11)
B2 C1 H1 118.9(14)
B1 C1 H1 119.3(14)
B3 C1 H1 118.2(14)
B5 C1 H1 116.9(14)
B6 C1 H1 116.7(14)
B1 C2 B2 63.63(12)
B1 C2 B4 62.52(11)
B2 C2 B4 115.29(14)
B1 C2 B9 115.67(14)
B2 C2 B9 62.73(12)
B4 C2 B9 115.17(13)
B1 C2 B8 115.04(14)
B2 C2 B8 115.18(13)
B4 C2 B8 62.77(12)
B9 C2 B8 63.05(12)
B1 C2 H2 117.1(12)
B2 C2 H2 120.1(12)
B4 C2 H2 114.7(12)
B9 C2 H2 119.1(12)
B8 C2 H2 115.8(12)
N1 C3 N2 126.89(14)
N1 C3 S1 121.31(11)
N2 C3 S1 111.79(11)
N2 C4 N3 126.72(14)
N2 C4 S2 122.03(12)
N3 C4 S2 111.25(11)
N4 C5 N3 117.38(14)
N4 C5 N1 117.76(15)
N3 C5 N1 124.85(15)
B11 C6 B12 62.98(14)
B11 C6 B13 62.10(17)
B12 C6 B13 113.02(19)
B11 C6 B15 114.62(19)
B12 C6 B15 62.44(17)
B13 C6 B15 112.61(18)
B11 C6 B16 114.1(2)
B12 C6 B16 113.66(18)
B13 C6 B16 61.78(17)
B15 C6 B16 62.13(15)
B11 C6 H6 112.9(16)
B12 C6 H6 121.6(15)
B13 C6 H6 113.1(16)
B15 C6 H6 124.9(17)
B16 C6 H6 118.8(16)
B11 C7 B14 63.26(15)
B11 C7 B12 63.60(15)
B14 C7 B12 115.67(18)
B11 C7 B19 114.75(16)
B14 C7 B19 114.25(15)
B12 C7 B19 62.08(14)
B11 C7 B18 114.49(16)
B14 C7 B18 62.23(14)
B12 C7 B18 113.92(15)
B19 C7 B18 62.25(13)
B11 C7 H7 116.3(13)
B14 C7 H7 115.5(13)
B12 C7 H7 118.9(13)
B19 C7 H7 120.0(13)
B18 C7 H7 118.1(13)
C9 C8 H8A 111(2)
C9 C8 H8B 114(3)
H8A C8 H8B 103.7(19)
C9 C8 H8C 114(2)
H8A C8 H8C 106.6(19)
H8B C8 H8C 107(2)
N5 C9 C8 179.0(3)
C2 B1 C1 100.76(13)
C2 B1 B3 104.53(13)
C1 B1 B3 59.22(11)
C2 B1 B4 59.19(11)
C1 B1 B4 105.11(13)
B3 B1 B4 59.78(12)
C2 B1 B2 58.20(11)
C1 B1 B2 58.13(11)
B3 B1 B2 107.76(13)
B4 B1 B2 108.10(13)
C2 B1 H1X 124.2(12)
C1 B1 H1X 123.7(12)
B3 B1 H1X 125.7(12)
B4 B1 H1X 125.5(12)
B2 B1 H1X 117.0(12)
C2 B2 C1 101.13(14)
C2 B2 B5 104.99(14)
C1 B2 B5 59.18(11)
C2 B2 B9 59.23(11)
C1 B2 B9 105.33(13)
B5 B2 B9 60.10(11)
C2 B2 B1 58.17(11)
C1 B2 B1 58.67(11)
B5 B2 B1 108.35(14)
B9 B2 B1 108.29(14)
C2 B2 H2X 127.3(12)
C1 B2 H2X 121.4(12)
B5 B2 H2X 122.4(12)
B9 B2 H2X 125.8(12)
B1 B2 H2X 118.3(12)
C1 B3 B4 105.47(14)
C1 B3 B1 59.05(11)
B4 B3 B1 60.41(11)
C1 B3 B7 105.66(13)
B4 B3 B7 60.41(11)
B1 B3 B7 109.12(14)
C1 B3 B6 59.03(11)
B4 B3 B6 108.48(14)
B1 B3 B6 108.72(14)
B7 B3 B6 60.18(11)
C1 B3 H3X 119.5(13)
B4 B3 H3X 125.6(13)
B1 B3 H3X 118.8(12)
B7 B3 H3X 125.8(13)
B6 B3 H3X 120.0(13)
C2 B4 B3 103.86(14)
C2 B4 B1 58.29(11)
B3 B4 B1 59.80(12)
C2 B4 B7 104.87(13)
B3 B4 B7 60.22(12)
B1 B4 B7 108.48(14)
C2 B4 B8 58.83(11)
B3 B4 B8 108.21(14)
B1 B4 B8 108.27(14)
B7 B4 B8 60.42(11)
C2 B4 H4X 119.7(10)
B3 B4 H4X 126.4(10)
B1 B4 H4X 118.5(10)
B7 B4 H4X 127.0(10)
B8 B4 H4X 120.2(10)
C1 B5 B2 58.37(11)
C1 B5 B9 104.71(13)
B2 B5 B9 60.10(12)
C1 B5 B6 58.72(11)
B2 B5 B6 107.49(13)
B9 B5 B6 107.69(14)
C1 B5 B10 104.99(14)
B2 B5 B10 108.28(14)
B9 B5 B10 60.27(11)
B6 B5 B10 59.77(10)
C1 B5 H5X 119.8(10)
B2 B5 H5X 120.4(10)
B9 B5 H5X 126.6(10)
B6 B5 H5X 119.6(10)
B10 B5 H5X 125.7(10)
C1 B6 B3 58.65(11)
C1 B6 B7 105.04(13)
B3 B6 B7 59.77(12)
C1 B6 B10 105.08(13)
B3 B6 B10 108.47(13)
B7 B6 B10 61.04(11)
C1 B6 B5 58.43(10)
B3 B6 B5 107.68(13)
B7 B6 B5 108.80(13)
B10 B6 B5 60.17(10)
C1 B6 H6X 119.7(10)
B3 B6 H6X 120.2(10)
B7 B6 H6X 125.9(10)
B10 B6 H6X 125.6(10)
B5 B6 H6X 119.5(10)
B3 B7 B4 59.36(11)
B3 B7 B6 60.06(11)
B4 B7 B6 107.55(14)
B3 B7 B8 107.28(13)
B4 B7 B8 60.10(11)
B6 B7 B8 107.39(14)
B3 B7 B10 107.62(14)
B4 B7 B10 107.93(13)
B6 B7 B10 59.67(11)
B8 B7 B10 59.87(11)
B3 B7 H7X 120.9(11)
B4 B7 H7X 120.9(12)
B6 B7 H7X 122.2(11)
B8 B7 H7X 122.7(11)
B10 B7 H7X 123.1(11)
C2 B8 B4 58.40(10)
C2 B8 B7 103.82(13)
B4 B8 B7 59.48(11)
C2 B8 B9 58.43(11)
B4 B8 B9 107.75(14)
B7 B8 B9 108.06(14)
C2 B8 B10 104.10(13)
B4 B8 B10 108.00(13)
B7 B8 B10 60.58(11)
B9 B8 B10 59.82(11)
C2 B8 H8X 116.7(11)
B4 B8 H8X 116.5(11)
B7 B8 H8X 127.8(11)
B9 B8 H8X 120.4(11)
B10 B8 H8X 130.5(11)
C2 B9 B2 58.04(11)
C2 B9 B5 103.85(13)
B2 B9 B5 59.80(12)
C2 B9 B10 104.41(13)
B2 B9 B10 108.08(13)
B5 B9 B10 60.33(10)
C2 B9 B8 58.53(11)
B2 B9 B8 107.58(14)
B5 B9 B8 108.06(13)
B10 B9 B8 60.12(11)
C2 B9 H9X 120.2(12)
B2 B9 H9X 120.3(12)
B5 B9 H9X 126.9(12)
B10 B9 H9X 126.0(12)
B8 B9 H9X 119.3(12)
B6 B10 B9 107.22(13)
B6 B10 B5 60.06(11)
B9 B10 B5 59.39(11)
B6 B10 B8 106.84(13)
B9 B10 B8 60.06(11)
B5 B10 B8 107.28(13)
B6 B10 B7 59.29(11)
B9 B10 B7 107.44(13)
B5 B10 B7 107.32(13)
B8 B10 B7 59.56(11)
B6 B10 S1 113.93(11)
B9 B10 S1 125.09(12)
B5 B10 S1 114.28(12)
B8 B10 S1 132.04(12)
B7 B10 S1 124.18(12)
C7 B11 C6 101.66(16)
C7 B11 B13 103.35(17)
C6 B11 B13 59.30(18)
C7 B11 B14 58.57(14)
C6 B11 B14 105.28(17)
B13 B11 B14 58.99(17)
C7 B11 B12 58.46(14)
C6 B11 B12 58.66(17)
B13 B11 B12 107.31(17)
B14 B11 B12 107.64(17)
C7 B11 H11X 125.7(14)
C6 B11 H11X 123.4(14)
B13 B11 H11X 124.2(14)
B14 B11 H11X 124.3(14)
B12 B11 H11X 119.5(14)
C7 B12 C6 101.04(18)
C7 B12 B19 59.78(14)
C6 B12 B19 105.15(17)
C7 B12 B15 105.52(16)
C6 B12 B15 59.01(16)
B19 B12 B15 60.15(15)
C7 B12 B11 57.94(13)
C6 B12 B11 58.36(16)
B19 B12 B11 108.23(17)
B15 B12 B11 108.00(19)
C7 B12 H12X 121.0(15)
C6 B12 H12X 124.7(14)
B19 B12 H12X 126.0(14)
B15 B12 H12X 128.5(15)
B11 B12 H12X 114.6(14)
C6 B13 B14 106.12(18)
C6 B13 B17 107.19(18)
B14 B13 B17 61.76(17)
C6 B13 B11 58.60(16)
B14 B13 B11 60.76(15)
B17 B13 B11 110.76(18)
C6 B13 B16 59.54(18)
B14 B13 B16 110.33(17)
B17 B13 B16 61.05(15)
B11 B13 B16 109.3(2)
C6 B13 H13X 124(2)
B14 B13 H13X 121(2)
B17 B13 H13X 121(2)
B11 B13 H13X 120(2)
B16 B13 H13X 121(2)
C7 B14 B13 104.0(2)
C7 B14 B18 59.79(13)
B13 B14 B18 106.68(17)
C7 B14 B11 58.17(13)
B13 B14 B11 60.25(17)
B18 B14 B11 108.33(17)
C7 B14 B17 105.41(15)
B13 B14 B17 59.61(16)
B18 B14 B17 59.41(13)
B11 B14 B17 108.63(19)
C7 B14 H14X 120.1(15)
B13 B14 H14X 126.6(15)
B18 B14 H14X 120.5(15)
B11 B14 H14X 119.4(15)
B17 B14 H14X 125.8(15)
C6 B15 B19 104.37(16)
C6 B15 B12 58.55(15)
B19 B15 B12 59.60(15)
C6 B15 B16 59.33(17)
B19 B15 B16 107.68(17)
B12 B15 B16 108.18(18)
C6 B15 B20 105.00(19)
B19 B15 B20 60.38(13)
B12 B15 B20 108.16(16)
B16 B15 B20 59.49(13)
C6 B15 H15X 123.9(15)
B19 B15 H15X 123.5(16)
B12 B15 H15X 121.7(15)
B16 B15 H15X 120.9(15)
B20 B15 H15X 122.6(15)
C6 B16 B13 58.67(17)
C6 B16 B20 105.25(17)
B13 B16 B20 106.93(17)
C6 B16 B15 58.54(17)
B13 B16 B15 107.16(17)
B20 B16 B15 60.58(14)
C6 B16 B17 105.05(17)
B13 B16 B17 59.18(17)
B20 B16 B17 60.09(12)
B15 B16 B17 108.46(16)
C6 B16 H16X 119.5(13)
B13 B16 H16X 118.8(14)
B20 B16 H16X 127.5(13)
B15 B16 H16X 121.8(14)
B17 B16 H16X 124.6(13)
B13 B17 B18 105.94(17)
B13 B17 B20 106.8(2)
B18 B17 B20 60.42(12)
B13 B17 B16 59.77(17)
B18 B17 B16 107.15(17)
B20 B17 B16 59.38(13)
B13 B17 B14 58.62(16)
B18 B17 B14 59.47(14)
B20 B17 B14 107.68(15)
B16 B17 B14 106.82(18)
B13 B17 H17X 118.5(13)
B18 B17 H17X 127.9(13)
B20 B17 H17X 123.3(13)
B16 B17 H17X 117.8(13)
B14 B17 H17X 123.9(13)
C7 B18 B17 105.34(17)
C7 B18 B14 57.98(13)
B17 B18 B14 61.12(14)
C7 B18 B19 58.85(12)
B17 B18 B19 108.77(17)
B14 B18 B19 107.90(17)
C7 B18 B20 105.15(15)
B17 B18 B20 60.29(12)
B14 B18 B20 108.88(16)
B19 B18 B20 60.28(12)
C7 B18 H18X 118.3(14)
B17 B18 H18X 127.8(14)
B14 B18 H18X 120.4(15)
B19 B18 H18X 117.5(14)
B20 B18 H18X 126.1(15)
C7 B19 B12 58.14(13)
C7 B19 B15 104.35(16)
B12 B19 B15 60.25(15)
C7 B19 B18 58.90(12)
B12 B19 B18 107.90(16)
B15 B19 B18 107.92(16)
C7 B19 B20 104.92(14)
B12 B19 B20 108.60(17)
B15 B19 B20 60.28(13)
B18 B19 B20 59.94(12)
C7 B19 H19X 118.1(14)
B12 B19 H19X 118.9(14)
B15 B19 H19X 127.8(14)
B18 B19 H19X 119.2(14)
B20 B19 H19X 127.4(14)
B16 B20 B17 60.53(15)
B16 B20 B18 107.18(15)
B17 B20 B18 59.29(13)
B16 B20 B15 59.93(16)
B17 B20 B15 108.30(16)
B18 B20 B15 107.05(14)
B16 B20 B19 107.20(15)
B17 B20 B19 107.56(14)
B18 B20 B19 59.78(13)
B15 B20 B19 59.33(14)
B16 B20 S2 129.70(13)
B17 B20 S2 128.85(13)
B18 B20 S2 118.81(13)
B15 B20 S2 118.81(13)
B19 B20 S2 112.63(12)

loop_
_geom_bond_atom_site_label_1
_geom_bond_atom_site_label_2
_geom_bond_distance
S1 C3 1.7469(15)
S1 B10 1.8676(18)
S2 C4 1.7475(15)
S2 B20 1.8601(18)
N1 C3 1.321(2)
N1 C5 1.351(2)
N2 C4 1.3286(19)
N2 C3 1.3507(19)
N3 C4 1.338(2)
N3 C5 1.347(2)
N4 C5 1.332(2)
N4 H1N4 0.87(3)
N4 H2N4 0.85(2)
N5 C9 1.127(3)
C1 B2 1.689(3)
C1 B1 1.699(3)
C1 B3 1.702(3)
C1 B5 1.704(3)
C1 B6 1.709(3)
C1 H1 0.97(2)
C2 B1 1.684(3)
C2 B2 1.684(3)
C2 B4 1.700(3)
C2 B9 1.706(3)
C2 B8 1.708(3)
C2 H2 0.94(2)
C6 B11 1.685(3)
C6 B12 1.691(4)
C6 B13 1.698(5)
C6 B15 1.699(4)
C6 B16 1.713(4)
C6 H6 1.05(3)
C7 B11 1.669(3)
C7 B14 1.676(3)
C7 B12 1.678(3)
C7 B19 1.707(3)
C7 B18 1.708(3)
C7 H7 1.00(2)
C8 C9 1.448(3)
C8 H8A 0.94(2)
C8 H8B 0.94(2)
C8 H8C 0.92(2)
B1 B3 1.745(3)
B1 B4 1.756(3)
B1 B2 1.775(3)
B1 H1X 1.05(2)
B2 B5 1.759(3)
B2 B9 1.764(3)
B2 H2X 1.06(2)
B3 B4 1.745(3)
B3 B7 1.760(3)
B3 B6 1.765(3)
B3 H3X 1.06(2)
B4 B7 1.763(3)
B4 B8 1.774(3)
B4 H4X 1.056(19)
B5 B9 1.764(3)
B5 B6 1.779(3)
B5 B10 1.781(3)
B5 H5X 1.077(19)
B6 B7 1.767(3)
B6 B10 1.774(3)
B6 H6X 1.122(19)
B7 B8 1.780(3)
B7 B10 1.798(3)
B7 H7X 1.06(2)
B8 B9 1.785(3)
B8 B10 1.786(3)
B8 H8X 1.07(2)
B9 B10 1.780(3)
B9 H9X 1.05(2)
B11 B13 1.745(4)
B11 B14 1.754(4)
B11 B12 1.764(4)
B11 H11X 1.04(2)
B12 B19 1.746(4)
B12 B15 1.757(3)
B12 H12X 1.06(3)
B13 B14 1.723(4)
B13 B17 1.741(4)
B13 B16 1.751(4)
B13 H13X 0.94(3)
B14 B18 1.749(4)
B14 B17 1.778(3)
B14 H14X 1.05(3)
B15 B19 1.756(4)
B15 B16 1.761(4)
B15 B20 1.773(3)
B15 H15X 1.08(3)
B16 B20 1.753(3)
B16 B17 1.774(4)
B16 H16X 1.11(3)
B17 B18 1.748(3)
B17 B20 1.766(3)
B17 H17X 1.11(3)
B18 B19 1.765(3)
B18 B20 1.768(3)
B18 H18X 1.05(3)
B19 B20 1.774(3)
B19 H19X 1.05(3)

loop_
_geom_hbond_atom_site_label_D
_geom_hbond_atom_site_label_H
_geom_hbond_atom_site_label_A
_geom_hbond_distance_DH
_geom_hbond_distance_HA
_geom_hbond_distance_DA
_geom_hbond_angle_DHA
_geom_hbond_site_symmetry_A
_geom_hbond_publ_flag
N4 H2N4 N3 0.85(2) 2.20(2) 3.047(2) 173(2) 5_676 yes
N4 H1N4 S2 0.87(3) 2.70(3) 3.4932(16) 152(2) 6_576 yes
